data_7704093
loop_
_publ_author_name
'Terao, Ikumi'
'Horii, Sena'
'Nakazawa, Jun'
'Okamura, Masaya'
'Hikichi, Shiro'

_publ_section_title
;
 Efficient alkane hydroxylation catalysis of nickel(ii) complexes with
 oxazoline donor containing tripodal tetradentate ligands.
;
_journal_issue 18
_journal_name_full 'Dalton transactions (Cambridge, England : 2003)'
_journal_page_first 6108
_journal_page_last 6118
_journal_paper_doi 10.1039/d0dt00733a
_journal_volume 49
_journal_year 2020
_chemical_formula_moiety 'C18 H30 N5 Ni O6, C24 H20 B, 2(C H2 Cl2)'
_chemical_formula_sum 'C44 H54 B Cl4 N5 Ni O6'
_chemical_formula_weight 960.24
_chemical_name_common
'[nitratotris{(4,4-dimethyloxazolin-2-yl)methyl}aminenickel(II)]tetraphenylborate bisdichloromethane'
_chemical_name_systematic '[Ni(TOAMe2)(NO3)](BPh4)2CH2Cl2'
_space_group_crystal_system monoclinic
_space_group_IT_number 14
_space_group_name_Hall '-P 2yn'
_space_group_name_H-M_alt 'P 1 21/n 1'
_atom_sites_solution_hydrogens geom
_audit_creation_method SHELXL-2014/7
_audit_update_record
;
2020-02-13 deposited with the CCDC.	2020-04-15 downloaded from the CCDC.
;
_cell_angle_alpha 90
_cell_angle_beta 102.024(4)
_cell_angle_gamma 90
_cell_formula_units_Z 4
_cell_length_a 14.544(5)
_cell_length_b 11.405(4)
_cell_length_c 28.205(10)
_cell_measurement_reflns_used 11986
_cell_measurement_temperature 113(2)
_cell_measurement_theta_max 27.4853
_cell_measurement_theta_min 1.4677
_cell_volume 4576(3)
_computing_cell_refinement 'CrystalClear (Rigaku Inc., 2007)'
_computing_data_collection 'CrystalClear (Rigaku Inc., 2007)'
_computing_data_reduction 'CrystalClear (Rigaku Inc., 2007), SORTAV (Blessing, 1995)'
_computing_molecular_graphics 'Ortep-3 for Windows (Farrugia, 2012)'
_computing_publication_material 'WinGX publication routines (Farrugia, 2012)'
_computing_structure_refinement 'SHELXL-2014/7 (Sheldrick, 2014)'
_computing_structure_solution 'SIR92 (Altomare et al, 1994)'
_diffrn_ambient_temperature 113(2)
_diffrn_detector_area_resol_mean 28.5714
_diffrn_measured_fraction_theta_full 0.994
_diffrn_measured_fraction_theta_max 0.994
_diffrn_measurement_details
;
scan:
	Number of images: 600
	           Slice: -115.0000 - 65.0000
	     Image width: 0.3000
	        Exp time: 10.0000
	   Rotation axis: Omega
	           Omega: 0.0000
	             Chi: 45.0000
	             Phi: 0.0000
	             XTD: 54.9879
	          2theta: -25.1512
scan:
	Number of images: 600
	           Slice: -115.0000 - 65.0000
	     Image width: 0.3000
	        Exp time: 10.0000
	   Rotation axis: Omega
	           Omega: 0.0000
	             Chi: 45.0000
	             Phi: 90.0000
	             XTD: 54.9879
	          2theta: -25.1512
scan:
	Number of images: 600
	           Slice: -115.0000 - 65.0000
	     Image width: 0.3000
	        Exp time: 10.0000
	   Rotation axis: Omega
	           Omega: 0.0000
	             Chi: 45.0000
	             Phi: 180.0000
	             XTD: 54.9879
	          2theta: -25.1512

;
_diffrn_measurement_device
;
Saturn70 (2x2 bin mode)
;
_diffrn_measurement_device_details
;
AFC10: Fixed Chi 2 circle
;
_diffrn_measurement_method \w
_diffrn_orient_matrix_type d*Trek
_diffrn_orient_matrix_UB_11 0.0317
_diffrn_orient_matrix_UB_12 -0.0611
_diffrn_orient_matrix_UB_13 0.0144
_diffrn_orient_matrix_UB_21 -0.0781
_diffrn_orient_matrix_UB_22 -0.0374
_diffrn_orient_matrix_UB_23 0.0135
_diffrn_orient_matrix_UB_31 0.0018
_diffrn_orient_matrix_UB_32 -0.0155
_diffrn_orient_matrix_UB_33 -0.0327
_diffrn_radiation_detector CCD
_diffrn_radiation_source 'Rotating Anode'
_diffrn_radiation_type MoK\a
_diffrn_radiation_wavelength 0.71073
_diffrn_reflns_av_R_equivalents 0.0803
_diffrn_reflns_av_unetI/netI 0.0853
_diffrn_reflns_Laue_measured_fraction_full 0.994
_diffrn_reflns_Laue_measured_fraction_max 0.994
_diffrn_reflns_limit_h_max 18
_diffrn_reflns_limit_h_min -18
_diffrn_reflns_limit_k_max 14
_diffrn_reflns_limit_k_min -14
_diffrn_reflns_limit_l_max 35
_diffrn_reflns_limit_l_min -36
_diffrn_reflns_number 41331
_diffrn_reflns_point_group_measured_fraction_full 0.994
_diffrn_reflns_point_group_measured_fraction_max 0.994
_diffrn_reflns_reduction_process 'Lp corrections applied'
_diffrn_reflns_theta_full 27.484
_diffrn_reflns_theta_max 27.484
_diffrn_reflns_theta_min 2.312
_diffrn_source_current 60.0000
_diffrn_source_power 3.0000
_diffrn_source_voltage 50.0000
_exptl_absorpt_coefficient_mu 0.710
_exptl_absorpt_correction_T_max 0.9138
_exptl_absorpt_correction_T_min 0.8353
_exptl_absorpt_correction_type numerical
_exptl_absorpt_process_details
;Numerical (Based on real shape of the crystal) absorption
correction was parformed on CrystalClear (Rigaku Inc., 2007)
with FS_ABSCOR method.
;
_exptl_crystal_colour Green
_exptl_crystal_density_diffrn 1.394
_exptl_crystal_description Block
_exptl_crystal_F_000 2008
_exptl_crystal_size_max 0.250
_exptl_crystal_size_mid 0.250
_exptl_crystal_size_min 0.150
_refine_diff_density_max 1.826
_refine_diff_density_min -1.399
_refine_diff_density_rms 0.097
_refine_ls_extinction_method none
_refine_ls_goodness_of_fit_ref 1.037
_refine_ls_hydrogen_treatment constr
_refine_ls_matrix_type full
_refine_ls_number_parameters 565
_refine_ls_number_reflns 10430
_refine_ls_number_restraints 10
_refine_ls_restrained_S_all 1.040
_refine_ls_R_factor_all 0.0807
_refine_ls_R_factor_gt 0.0661
_refine_ls_shift/su_max 0.000
_refine_ls_shift/su_mean 0.000
_refine_ls_structure_factor_coef Fsqd
_refine_ls_weighting_details 'w=1/[\s^2^(Fo^2^)+(0.1043P)^2^] where P=(Fo^2^+2Fc^2^)/3'
_refine_ls_weighting_scheme calc
_refine_ls_wR_factor_gt 0.1825
_refine_ls_wR_factor_ref 0.1974
_reflns_Friedel_coverage 0.000
_reflns_number_gt 7617
_reflns_number_total 10430
_reflns_threshold_expression 'I > 2\s(I)'
_cod_data_source_file d0dt00733a2.cif
_cod_data_source_block shelx_CCDC3
_cod_depositor_comments
;
The following automatic conversions were performed:

data item '_exptl_absorpt_correction_type' value 'Numerical' was
changed to 'numerical' in accordance with the
/home/data/users/saulius/crontab/automatic-downloads/rss-feeds/RSC/lib/dictionaries/cif_core.dic
dictionary named 'cif_core.dic' version 2.4.2 last updated on
2011-04-26.

Automatic conversion script
Id: cif_fix_values 7556 2019-12-06 15:28:31Z antanas 

 Adding full bibliography for 7704090--7704094.cif.
;
_cod_original_sg_symbol_H-M 'P 21/n'
_cod_database_code 7704093
_shelx_shelxl_version_number 2014/7
_shelx_space_group_comment
;
The symmetry employed for this shelxl refinement is uniquely defined
by the following loop, which should always be used as a source of
symmetry information in preference to the above space-group names.
They are only intended as comments.
;
_shelx_estimated_absorpt_t_min 0.842
_shelx_estimated_absorpt_t_max 0.901

loop_
_space_group_symop_operation_xyz
'x, y, z'
'-x+1/2, y+1/2, -z+1/2'
'-x, -y, -z'
'x-1/2, -y-1/2, z-1/2'

loop_
_atom_site_label
_atom_site_type_symbol
_atom_site_fract_x
_atom_site_fract_y
_atom_site_fract_z
_atom_site_U_iso_or_equiv
_atom_site_adp_type
_atom_site_occupancy
_atom_site_site_symmetry_order
_atom_site_calc_flag
_atom_site_refinement_flags_posn
_atom_site_refinement_flags_adp
_atom_site_refinement_flags_occupancy
_atom_site_disorder_assembly
_atom_site_disorder_group
Ni1 Ni 0.64405(3) 0.28451(3) 0.31671(2) 0.01689(14) Uani 1 1 d . . . . .
Cl1 Cl 0.35513(8) 0.51559(12) 0.27451(4) 0.0607(4) Uani 1 1 d . . . . .
Cl2 Cl 0.28261(9) 0.73853(12) 0.30189(5) 0.0670(4) Uani 1 1 d . . . . .
Cl3 Cl 0.55561(9) 0.84098(15) 0.21639(5) 0.0707(4) Uani 1 1 d D . . . .
O2 O 0.89119(15) 0.39945(19) 0.40056(8) 0.0230(5) Uani 1 1 d . . . . .
O5 O 0.74421(16) 0.18597(19) 0.27561(8) 0.0234(5) Uani 1 1 d . . . . .
O3 O 0.47413(16) 0.4261(2) 0.39988(8) 0.0289(5) Uani 1 1 d . . . . .
N4 N 0.65891(17) 0.4749(2) 0.33202(9) 0.0168(5) Uani 1 1 d . . . . .
O6 O 0.72107(18) -0.00360(19) 0.26945(8) 0.0314(6) Uani 1 1 d . . . . .
Cl4 Cl 0.35659(12) 0.8827(3) 0.20339(8) 0.1390(10) Uani 1 1 d D . . . .
O1 O 0.52762(17) 0.5107(2) 0.20627(8) 0.0298(6) Uani 1 1 d . . . . .
N1 N 0.57652(18) 0.3493(2) 0.25033(9) 0.0199(5) Uani 1 1 d . . . . .
O4 O 0.63263(16) 0.10760(19) 0.30482(8) 0.0247(5) Uani 1 1 d . . . . .
N2 N 0.76234(18) 0.2900(2) 0.37215(9) 0.0181(5) Uani 1 1 d . . . . .
N3 N 0.54112(19) 0.3039(2) 0.35503(9) 0.0213(6) Uani 1 1 d . . . . .
C4 C 0.5371(2) 0.3047(3) 0.19963(11) 0.0259(7) Uani 1 1 d . . . . .
C24 C 0.2802(2) 0.6663(3) 0.08059(12) 0.0248(7) Uani 1 1 d . . . . .
H24 H 0.3074 0.7389 0.0927 0.030 Uiso 1 1 calc R U . . .
N5 N 0.70034(19) 0.0942(2) 0.28267(9) 0.0223(6) Uani 1 1 d . . . . .
C41 C 0.1315(2) 0.6875(3) -0.14605(12) 0.0243(7) Uani 1 1 d . . . . .
H41 H 0.1522 0.6744 -0.1754 0.029 Uiso 1 1 calc R U . . .
C42 C 0.1966(2) 0.7150(2) -0.10345(11) 0.0189(6) Uani 1 1 d . . . . .
H42 H 0.2612 0.7201 -0.1048 0.023 Uiso 1 1 calc R U . . .
C13 C 0.6137(2) 0.4956(3) 0.37406(11) 0.0210(7) Uani 1 1 d . . . . .
H13A H 0.5842 0.5742 0.3713 0.025 Uiso 1 1 calc R U . . .
H13B H 0.6618 0.4928 0.4046 0.025 Uiso 1 1 calc R U . . .
C32 C 0.3007(2) 0.9432(3) 0.05110(11) 0.0232(7) Uani 1 1 d . . . . .
H32 H 0.3589 0.9032 0.0609 0.028 Uiso 1 1 calc R U . . .
C37 C 0.1710(2) 0.7352(2) -0.05923(11) 0.0168(6) Uani 1 1 d . . . . .
C19 C 0.2404(2) 0.6573(3) 0.03098(11) 0.0187(6) Uani 1 1 d . . . . .
C26 C 0.4032(2) 0.6513(3) -0.02164(11) 0.0196(6) Uani 1 1 d . . . . .
H26 H 0.3769 0.5813 -0.0119 0.024 Uiso 1 1 calc R U . . .
C38 C 0.0745(2) 0.7245(3) -0.05955(12) 0.0214(7) Uani 1 1 d . . . . .
H38 H 0.0534 0.7359 -0.0302 0.026 Uiso 1 1 calc R U . . .
C25 C 0.3542(2) 0.7574(3) -0.02049(10) 0.0170(6) Uani 1 1 d . . . . .
C28 C 0.5307(2) 0.7457(3) -0.05046(10) 0.0189(6) Uani 1 1 d . . . . .
H28 H 0.5890 0.7418 -0.0605 0.023 Uiso 1 1 calc R U . . .
C7 C 0.7616(2) 0.4945(3) 0.34558(11) 0.0198(6) Uani 1 1 d . . . . .
H7A H 0.7754 0.5655 0.3660 0.024 Uiso 1 1 calc R U . . .
H7B H 0.7877 0.5055 0.3162 0.024 Uiso 1 1 calc R U . . .
C30 C 0.3991(2) 0.8577(3) -0.03492(11) 0.0201(6) Uani 1 1 d . . . . .
H30 H 0.3693 0.9318 -0.0348 0.024 Uiso 1 1 calc R U . . .
C31 C 0.2308(2) 0.8928(3) 0.01448(11) 0.0178(6) Uani 1 1 d . . . . .
C22 C 0.2421(2) 0.4662(3) 0.09754(13) 0.0286(8) Uani 1 1 d . . . . .
H22 H 0.2431 0.4031 0.1197 0.034 Uiso 1 1 calc R U . . .
C8 C 0.8045(2) 0.3887(3) 0.37310(10) 0.0186(6) Uani 1 1 d . . . . .
C29 C 0.4848(2) 0.8521(3) -0.04919(11) 0.0214(6) Uani 1 1 d . . . . .
H29 H 0.5124 0.9220 -0.0582 0.026 Uiso 1 1 calc R U . . .
C16 C 0.4649(2) 0.2307(3) 0.36839(12) 0.0256(7) Uani 1 1 d . . . . .
C15 C 0.4116(3) 0.3243(3) 0.39233(14) 0.0333(8) Uani 1 1 d . . . . .
H15A H 0.3508 0.3443 0.3708 0.040 Uiso 1 1 calc R U . . .
H15B H 0.3996 0.2953 0.4236 0.040 Uiso 1 1 calc R U . . .
C9 C 0.9167(2) 0.2807(3) 0.41876(13) 0.0273(8) Uani 1 1 d . . . . .
H9A H 0.9434 0.2821 0.4540 0.033 Uiso 1 1 calc R U . . .
H9B H 0.9633 0.2456 0.4019 0.033 Uiso 1 1 calc R U . . .
C35 C 0.1352(2) 1.0661(3) 0.02282(12) 0.0267(7) Uani 1 1 d . . . . .
H35 H 0.0780 1.1078 0.0124 0.032 Uiso 1 1 calc R U . . .
C23 C 0.2817(2) 0.5742(3) 0.11286(12) 0.0290(8) Uani 1 1 d . . . . .
H23 H 0.3104 0.5852 0.1460 0.035 Uiso 1 1 calc R U . . .
C14 C 0.5405(2) 0.4035(3) 0.37493(11) 0.0207(6) Uani 1 1 d . . . . .
C6 C 0.6220(3) 0.2817(3) 0.17530(13) 0.0369(9) Uani 1 1 d . . . . .
H6A H 0.5990 0.2554 0.1418 0.055 Uiso 1 1 calc R U . . .
H6B H 0.6624 0.2210 0.1934 0.055 Uiso 1 1 calc R U . . .
H6C H 0.6582 0.3542 0.1753 0.055 Uiso 1 1 calc R U . . .
C27 C 0.4890(2) 0.6445(3) -0.03655(11) 0.0212(7) Uani 1 1 d . . . . .
H27 H 0.5191 0.5708 -0.0372 0.025 Uiso 1 1 calc R U . . .
C40 C 0.0369(2) 0.6795(3) -0.14530(12) 0.0269(7) Uani 1 1 d . . . . .
H40 H -0.0080 0.6619 -0.1740 0.032 Uiso 1 1 calc R U . . .
C1 C 0.6114(2) 0.5423(3) 0.28824(11) 0.0219(7) Uani 1 1 d . . . . .
H1A H 0.5607 0.5912 0.2964 0.026 Uiso 1 1 calc R U . . .
H1B H 0.6574 0.5950 0.2777 0.026 Uiso 1 1 calc R U . . .
C36 C 0.1488(2) 0.9591(3) 0.00133(11) 0.0214(7) Uani 1 1 d . . . . .
H36 H 0.0998 0.9299 -0.0235 0.026 Uiso 1 1 calc R U . . .
C20 C 0.2005(2) 0.5476(3) 0.01646(12) 0.0260(7) Uani 1 1 d . . . . .
H20 H 0.1717 0.5364 -0.0167 0.031 Uiso 1 1 calc R U . . .
C33 C 0.2879(2) 1.0491(3) 0.07348(12) 0.0258(7) Uani 1 1 d . . . . .
H33 H 0.3363 1.0786 0.0986 0.031 Uiso 1 1 calc R U . . .
C10 C 0.8236(2) 0.2112(3) 0.40773(12) 0.0237(7) Uani 1 1 d . . . . .
C39 C 0.0086(2) 0.6977(3) -0.10176(13) 0.0282(8) Uani 1 1 d . . . . .
H39 H -0.0561 0.6919 -0.1007 0.034 Uiso 1 1 calc R U . . .
C11 C 0.7782(3) 0.2024(3) 0.45169(13) 0.0324(8) Uani 1 1 d . . . . .
H11A H 0.7746 0.2806 0.4655 0.049 Uiso 1 1 calc R U . . .
H11B H 0.8162 0.1511 0.4760 0.049 Uiso 1 1 calc R U . . .
H11C H 0.7148 0.1698 0.4417 0.049 Uiso 1 1 calc R U . . .
C34 C 0.2050(3) 1.1118(3) 0.05934(13) 0.0294(8) Uani 1 1 d . . . . .
H34 H 0.1962 1.1844 0.0743 0.035 Uiso 1 1 calc R U . . .
C2 C 0.5713(2) 0.4608(3) 0.24827(11) 0.0229(7) Uani 1 1 d . . . . .
C17 C 0.5078(3) 0.1365(3) 0.40415(14) 0.0360(9) Uani 1 1 d . . . . .
H17A H 0.5471 0.0848 0.3890 0.054 Uiso 1 1 calc R U . . .
H17B H 0.4575 0.0905 0.4136 0.054 Uiso 1 1 calc R U . . .
H17C H 0.5463 0.1732 0.4329 0.054 Uiso 1 1 calc R U . . .
C21 C 0.2010(3) 0.4536(3) 0.04865(13) 0.0328(8) Uani 1 1 d . . . . .
H21 H 0.1732 0.3810 0.0370 0.039 Uiso 1 1 calc R U . . .
C18 C 0.4052(3) 0.1770(4) 0.32292(14) 0.0413(10) Uani 1 1 d . . . . .
H18A H 0.3804 0.2394 0.2999 0.062 Uiso 1 1 calc R U . . .
H18B H 0.3529 0.1334 0.3314 0.062 Uiso 1 1 calc R U . . .
H18C H 0.4439 0.1237 0.3081 0.062 Uiso 1 1 calc R U . . .
C5 C 0.4790(3) 0.1945(4) 0.19976(15) 0.0482(11) Uani 1 1 d . . . . .
H5A H 0.4243 0.2119 0.2138 0.072 Uiso 1 1 calc R U . . .
H5B H 0.5173 0.1339 0.2191 0.072 Uiso 1 1 calc R U . . .
H5C H 0.4577 0.1664 0.1664 0.072 Uiso 1 1 calc R U . . .
C3 C 0.4851(3) 0.4109(4) 0.17715(14) 0.0419(10) Uani 1 1 d . . . . .
H3A H 0.4916 0.4197 0.1431 0.050 Uiso 1 1 calc R U . . .
H3B H 0.4175 0.4047 0.1778 0.050 Uiso 1 1 calc R U . . .
C12 C 0.8362(3) 0.0911(3) 0.38594(13) 0.0376(9) Uani 1 1 d . . . . .
H12A H 0.7754 0.0509 0.3780 0.056 Uiso 1 1 calc R U . . .
H12B H 0.8804 0.0443 0.4094 0.056 Uiso 1 1 calc R U . . .
H12C H 0.8609 0.1012 0.3564 0.056 Uiso 1 1 calc R U . . .
B1 B 0.2489(2) 0.7628(3) -0.00825(12) 0.0159(7) Uani 1 1 d . . . . .
C43 C 0.3271(4) 0.6020(4) 0.32151(17) 0.0605(13) Uani 1 1 d . . . . .
H43A H 0.2803 0.5598 0.3360 0.073 Uiso 1 1 calc R U . . .
H43B H 0.3844 0.6126 0.3471 0.073 Uiso 1 1 calc R U . . .
C44 C 0.4467(4) 0.8212(9) 0.1786(3) 0.076(3) Uani 0.7 1 d D U P A 1
H44A H 0.4348 0.7363 0.1732 0.091 Uiso 0.7 1 calc R U P A 1
H44B H 0.4466 0.8581 0.1468 0.091 Uiso 0.7 1 calc R U P A 1
C45 C 0.4457(6) 0.7780(10) 0.2022(7) 0.080(5) Uani 0.3 1 d D U P A 2
H45A H 0.4415 0.7148 0.2257 0.096 Uiso 0.3 1 calc R U P A 2
H45B H 0.4361 0.7425 0.1695 0.096 Uiso 0.3 1 calc R U P A 2

loop_
_atom_site_aniso_label
_atom_site_aniso_U_11
_atom_site_aniso_U_22
_atom_site_aniso_U_33
_atom_site_aniso_U_23
_atom_site_aniso_U_13
_atom_site_aniso_U_12
Ni1 0.0196(2) 0.0177(2) 0.0139(2) -0.00255(14) 0.00462(16) -0.00235(14)
Cl1 0.0513(7) 0.0791(9) 0.0571(7) -0.0219(6) 0.0240(6) 0.0033(6)
Cl2 0.0538(8) 0.0706(8) 0.0661(8) -0.0151(7) -0.0116(6) 0.0117(6)
Cl3 0.0455(7) 0.1121(12) 0.0508(7) 0.0132(7) 0.0018(6) 0.0015(7)
O2 0.0198(11) 0.0267(12) 0.0213(11) 0.0001(9) 0.0013(9) -0.0034(9)
O5 0.0260(12) 0.0234(11) 0.0209(11) 0.0036(9) 0.0049(9) -0.0015(9)
O3 0.0260(13) 0.0338(13) 0.0323(13) -0.0099(11) 0.0182(10) -0.0080(10)
N4 0.0186(13) 0.0177(12) 0.0148(12) -0.0009(10) 0.0050(10) -0.0007(10)
O6 0.0497(16) 0.0206(12) 0.0273(13) -0.0058(10) 0.0156(11) 0.0046(11)
Cl4 0.0565(10) 0.243(3) 0.1208(16) 0.0382(17) 0.0272(10) 0.0440(14)
O1 0.0362(14) 0.0311(13) 0.0180(11) 0.0011(10) -0.0035(10) 0.0108(11)
N1 0.0190(13) 0.0261(14) 0.0148(12) -0.0046(11) 0.0043(10) -0.0006(11)
O4 0.0313(13) 0.0233(12) 0.0225(11) -0.0045(9) 0.0124(10) -0.0053(10)
N2 0.0228(14) 0.0175(13) 0.0129(12) 0.0009(9) 0.0010(10) -0.0008(10)
N3 0.0237(15) 0.0230(13) 0.0191(13) -0.0035(11) 0.0085(11) -0.0068(11)
C4 0.0274(18) 0.0339(18) 0.0144(15) -0.0025(13) 0.0002(13) 0.0023(14)
C24 0.0256(17) 0.0213(16) 0.0267(17) 0.0015(13) 0.0032(14) 0.0008(13)
N5 0.0293(15) 0.0212(14) 0.0157(13) -0.0009(10) 0.0031(11) -0.0012(11)
C41 0.0316(19) 0.0203(15) 0.0206(16) -0.0011(13) 0.0044(14) 0.0010(13)
C42 0.0185(16) 0.0152(14) 0.0228(16) 0.0011(11) 0.0039(12) 0.0008(11)
C13 0.0245(17) 0.0211(15) 0.0195(15) -0.0065(12) 0.0096(13) -0.0024(13)
C32 0.0248(17) 0.0226(16) 0.0237(17) 0.0000(13) 0.0085(13) -0.0007(13)
C37 0.0165(15) 0.0129(13) 0.0207(15) 0.0021(11) 0.0028(12) -0.0003(11)
C19 0.0173(15) 0.0199(15) 0.0204(15) 0.0012(12) 0.0076(12) 0.0035(12)
C26 0.0185(15) 0.0182(15) 0.0217(16) -0.0004(12) 0.0028(12) -0.0008(12)
C38 0.0196(16) 0.0216(16) 0.0236(16) 0.0024(12) 0.0061(13) 0.0000(12)
C25 0.0195(15) 0.0178(14) 0.0127(14) -0.0002(11) 0.0006(11) 0.0001(12)
C28 0.0144(15) 0.0278(16) 0.0140(14) -0.0003(12) 0.0018(11) 0.0003(12)
C7 0.0213(16) 0.0182(15) 0.0213(15) -0.0018(12) 0.0075(12) -0.0040(12)
C30 0.0228(16) 0.0165(14) 0.0210(15) 0.0018(12) 0.0048(12) 0.0015(12)
C31 0.0219(16) 0.0155(14) 0.0178(15) 0.0020(11) 0.0085(12) -0.0003(12)
C22 0.0339(19) 0.0215(16) 0.0322(19) 0.0100(14) 0.0108(15) 0.0023(14)
C8 0.0216(16) 0.0212(15) 0.0129(14) -0.0031(12) 0.0034(12) -0.0020(12)
C29 0.0213(16) 0.0231(16) 0.0198(15) 0.0020(12) 0.0043(12) -0.0037(13)
C16 0.0252(18) 0.0311(18) 0.0233(17) -0.0040(14) 0.0113(14) -0.0083(14)
C15 0.032(2) 0.036(2) 0.037(2) -0.0087(16) 0.0176(16) -0.0111(16)
C9 0.0247(18) 0.0323(19) 0.0239(17) 0.0067(14) 0.0028(14) 0.0031(14)
C35 0.0323(19) 0.0220(16) 0.0310(18) 0.0056(14) 0.0183(15) 0.0062(14)
C23 0.0298(19) 0.0318(18) 0.0237(17) 0.0054(14) 0.0021(14) 0.0046(15)
C14 0.0208(16) 0.0263(16) 0.0166(15) -0.0032(12) 0.0077(12) -0.0008(13)
C6 0.036(2) 0.050(2) 0.0227(18) -0.0116(16) 0.0020(16) 0.0098(17)
C27 0.0186(15) 0.0213(15) 0.0228(16) -0.0045(13) 0.0023(12) 0.0030(12)
C40 0.0247(18) 0.0230(16) 0.0290(18) -0.0035(14) -0.0038(14) 0.0011(13)
C1 0.0257(17) 0.0199(15) 0.0199(16) 0.0020(12) 0.0041(13) 0.0038(13)
C36 0.0232(16) 0.0217(16) 0.0233(16) 0.0058(13) 0.0137(13) 0.0014(13)
C20 0.0350(19) 0.0228(16) 0.0212(16) 0.0022(13) 0.0082(14) -0.0024(14)
C33 0.0342(19) 0.0225(16) 0.0217(16) -0.0036(13) 0.0080(14) -0.0066(14)
C10 0.0263(18) 0.0242(17) 0.0173(16) 0.0038(12) -0.0025(13) -0.0026(13)
C39 0.0182(17) 0.0274(18) 0.037(2) 0.0036(15) 0.0005(14) -0.0028(13)
C11 0.0257(19) 0.045(2) 0.0253(18) 0.0093(16) 0.0021(15) -0.0062(16)
C34 0.045(2) 0.0166(16) 0.0343(19) -0.0027(14) 0.0258(17) 0.0004(14)
C2 0.0181(16) 0.0322(18) 0.0184(15) -0.0002(13) 0.0037(12) 0.0049(13)
C17 0.042(2) 0.0309(19) 0.039(2) 0.0047(16) 0.0180(18) -0.0108(16)
C21 0.044(2) 0.0209(17) 0.035(2) 0.0052(15) 0.0105(17) -0.0028(15)
C18 0.031(2) 0.058(3) 0.038(2) -0.0153(19) 0.0131(17) -0.0198(19)
C5 0.049(3) 0.061(3) 0.029(2) -0.0047(19) -0.0040(19) -0.023(2)
C3 0.041(2) 0.047(2) 0.030(2) -0.0105(18) -0.0107(17) 0.0109(19)
C12 0.049(2) 0.0265(18) 0.0301(19) 0.0004(15) -0.0081(17) 0.0116(17)
B1 0.0164(17) 0.0153(15) 0.0155(16) 0.0029(13) 0.0019(13) 0.0019(13)
C43 0.077(4) 0.064(3) 0.046(3) -0.009(2) 0.024(3) 0.003(3)
C44 0.064(5) 0.105(7) 0.046(5) -0.019(5) -0.017(4) -0.001(5)
C45 0.109(9) 0.086(10) 0.032(8) -0.007(7) -0.013(8) -0.045(8)

loop_
_atom_type_symbol
_atom_type_description
_atom_type_scat_dispersion_real
_atom_type_scat_dispersion_imag
_atom_type_scat_source
C C 0.0033 0.0016 'International Tables Vol C Tables 4.2.6.8 and 6.1.1.4'
H H 0.0000 0.0000 'International Tables Vol C Tables 4.2.6.8 and 6.1.1.4'
N N 0.0061 0.0033 'International Tables Vol C Tables 4.2.6.8 and 6.1.1.4'
O O 0.0106 0.0060 'International Tables Vol C Tables 4.2.6.8 and 6.1.1.4'
Cl Cl 0.1484 0.1585 'International Tables Vol C Tables 4.2.6.8 and 6.1.1.4'
Ni Ni 0.3393 1.1124 'International Tables Vol C Tables 4.2.6.8 and 6.1.1.4'
B B 0.0013 0.0007 'International Tables Vol C Tables 4.2.6.8 and 6.1.1.4'

loop_
_geom_angle_atom_site_label_1
_geom_angle_atom_site_label_2
_geom_angle_atom_site_label_3
_geom_angle
_geom_angle_site_symmetry_1
_geom_angle_site_symmetry_3
_geom_angle_publ_flag
N3 Ni1 O4 98.66(9) . . ?
N3 Ni1 N1 100.35(11) . . ?
O4 Ni1 N1 101.38(10) . . ?
N3 Ni1 N2 100.56(11) . . ?
O4 Ni1 N2 100.37(9) . . ?
N1 Ni1 N2 147.00(10) . . ?
N3 Ni1 N4 80.94(10) . . ?
O4 Ni1 N4 178.14(9) . . ?
N1 Ni1 N4 80.48(10) . . ?
N2 Ni1 N4 77.94(9) . . ?
N3 Ni1 O5 157.32(9) . . ?
O4 Ni1 O5 58.73(8) . . ?
N1 Ni1 O5 87.13(9) . . ?
N2 Ni1 O5 83.29(9) . . ?
N4 Ni1 O5 121.59(8) . . ?
C8 O2 C9 104.8(2) . . ?
N5 O5 Ni1 86.13(16) . . ?
C14 O3 C15 105.5(2) . . ?
C7 N4 C13 111.1(2) . . ?
C7 N4 C1 113.8(2) . . ?
C13 N4 C1 111.8(2) . . ?
C7 N4 Ni1 104.52(17) . . ?
C13 N4 Ni1 105.64(17) . . ?
C1 N4 Ni1 109.49(18) . . ?
C2 O1 C3 103.4(3) . . ?
C2 N1 C4 106.6(3) . . ?
C2 N1 Ni1 114.3(2) . . ?
C4 N1 Ni1 138.8(2) . . ?
N5 O4 Ni1 98.81(17) . . ?
C8 N2 C10 107.4(3) . . ?
C8 N2 Ni1 111.2(2) . . ?
C10 N2 Ni1 140.66(19) . . ?
C14 N3 C16 108.3(3) . . ?
C14 N3 Ni1 114.0(2) . . ?
C16 N3 Ni1 137.7(2) . . ?
C3 C4 N1 100.8(3) . . ?
C3 C4 C5 116.0(3) . . ?
N1 C4 C5 112.2(3) . . ?
C3 C4 C6 109.1(3) . . ?
N1 C4 C6 107.1(3) . . ?
C5 C4 C6 110.9(3) . . ?
C23 C24 C19 123.1(3) . . ?
C23 C24 H24 118.4 . . ?
C19 C24 H24 118.4 . . ?
O6 N5 O5 122.6(3) . . ?
O6 N5 O4 121.1(3) . . ?
O5 N5 O4 116.3(2) . . ?
C40 C41 C42 119.9(3) . . ?
C40 C41 H41 120.0 . . ?
C42 C41 H41 120.0 . . ?
C37 C42 C41 123.0(3) . . ?
C37 C42 H42 118.5 . . ?
C41 C42 H42 118.5 . . ?
N4 C13 C14 109.5(2) . . ?
N4 C13 H13A 109.8 . . ?
C14 C13 H13A 109.8 . . ?
N4 C13 H13B 109.8 . . ?
C14 C13 H13B 109.8 . . ?
H13A C13 H13B 108.2 . . ?
C33 C32 C31 122.7(3) . . ?
C33 C32 H32 118.7 . . ?
C31 C32 H32 118.7 . . ?
C42 C37 C38 115.6(3) . . ?
C42 C37 B1 123.0(3) . . ?
C38 C37 B1 121.3(3) . . ?
C24 C19 C20 114.6(3) . . ?
C24 C19 B1 122.8(3) . . ?
C20 C19 B1 122.4(3) . . ?
C27 C26 C25 122.8(3) . . ?
C27 C26 H26 118.6 . . ?
C25 C26 H26 118.6 . . ?
C39 C38 C37 122.0(3) . . ?
C39 C38 H38 119.0 . . ?
C37 C38 H38 119.0 . . ?
C26 C25 C30 114.9(3) . . ?
C26 C25 B1 122.5(3) . . ?
C30 C25 B1 122.4(3) . . ?
C29 C28 C27 118.4(3) . . ?
C29 C28 H28 120.8 . . ?
C27 C28 H28 120.8 . . ?
N4 C7 C8 107.5(2) . . ?
N4 C7 H7A 110.2 . . ?
C8 C7 H7A 110.2 . . ?
N4 C7 H7B 110.2 . . ?
C8 C7 H7B 110.2 . . ?
H7A C7 H7B 108.5 . . ?
C29 C30 C25 122.8(3) . . ?
C29 C30 H30 118.6 . . ?
C25 C30 H30 118.6 . . ?
C36 C31 C32 114.8(3) . . ?
C36 C31 B1 125.3(3) . . ?
C32 C31 B1 119.9(3) . . ?
C23 C22 C21 117.6(3) . . ?
C23 C22 H22 121.2 . . ?
C21 C22 H22 121.2 . . ?
N2 C8 O2 118.8(3) . . ?
N2 C8 C7 123.5(3) . . ?
O2 C8 C7 117.7(3) . . ?
C30 C29 C28 120.8(3) . . ?
C30 C29 H29 119.6 . . ?
C28 C29 H29 119.6 . . ?
N3 C16 C17 109.8(3) . . ?
N3 C16 C18 109.5(3) . . ?
C17 C16 C18 111.1(3) . . ?
N3 C16 C15 100.9(3) . . ?
C17 C16 C15 111.8(3) . . ?
C18 C16 C15 113.3(3) . . ?
O3 C15 C16 104.9(3) . . ?
O3 C15 H15A 110.8 . . ?
C16 C15 H15A 110.8 . . ?
O3 C15 H15B 110.8 . . ?
C16 C15 H15B 110.8 . . ?
H15A C15 H15B 108.8 . . ?
O2 C9 C10 104.8(2) . . ?
O2 C9 H9A 110.8 . . ?
C10 C9 H9A 110.8 . . ?
O2 C9 H9B 110.8 . . ?
C10 C9 H9B 110.8 . . ?
H9A C9 H9B 108.9 . . ?
C34 C35 C36 120.2(3) . . ?
C34 C35 H35 119.9 . . ?
C36 C35 H35 119.9 . . ?
C24 C23 C22 121.2(3) . . ?
C24 C23 H23 119.4 . . ?
C22 C23 H23 119.4 . . ?
N3 C14 O3 118.7(3) . . ?
N3 C14 C13 123.4(3) . . ?
O3 C14 C13 117.9(3) . . ?
C4 C6 H6A 109.5 . . ?
C4 C6 H6B 109.5 . . ?
H6A C6 H6B 109.5 . . ?
C4 C6 H6C 109.5 . . ?
H6A C6 H6C 109.5 . . ?
H6B C6 H6C 109.5 . . ?
C28 C27 C26 120.3(3) . . ?
C28 C27 H27 119.8 . . ?
C26 C27 H27 119.8 . . ?
C41 C40 C39 118.8(3) . . ?
C41 C40 H40 120.6 . . ?
C39 C40 H40 120.6 . . ?
C2 C1 N4 110.2(2) . . ?
C2 C1 H1A 109.6 . . ?
N4 C1 H1A 109.6 . . ?
C2 C1 H1B 109.6 . . ?
N4 C1 H1B 109.6 . . ?
H1A C1 H1B 108.1 . . ?
C31 C36 C35 123.3(3) . . ?
C31 C36 H36 118.3 . . ?
C35 C36 H36 118.3 . . ?
C21 C20 C19 123.1(3) . . ?
C21 C20 H20 118.5 . . ?
C19 C20 H20 118.5 . . ?
C34 C33 C32 120.5(3) . . ?
C34 C33 H33 119.8 . . ?
C32 C33 H33 119.8 . . ?
N2 C10 C11 106.7(3) . . ?
N2 C10 C12 111.9(3) . . ?
C11 C10 C12 112.2(3) . . ?
N2 C10 C9 101.6(2) . . ?
C11 C10 C9 112.3(3) . . ?
C12 C10 C9 111.6(3) . . ?
C40 C39 C38 120.6(3) . . ?
C40 C39 H39 119.7 . . ?
C38 C39 H39 119.7 . . ?
C10 C11 H11A 109.5 . . ?
C10 C11 H11B 109.5 . . ?
H11A C11 H11B 109.5 . . ?
C10 C11 H11C 109.5 . . ?
H11A C11 H11C 109.5 . . ?
H11B C11 H11C 109.5 . . ?
C33 C34 C35 118.5(3) . . ?
C33 C34 H34 120.7 . . ?
C35 C34 H34 120.7 . . ?
N1 C2 O1 118.3(3) . . ?
N1 C2 C1 125.5(3) . . ?
O1 C2 C1 116.2(3) . . ?
C16 C17 H17A 109.5 . . ?
C16 C17 H17B 109.5 . . ?
H17A C17 H17B 109.5 . . ?
C16 C17 H17C 109.5 . . ?
H17A C17 H17C 109.5 . . ?
H17B C17 H17C 109.5 . . ?
C22 C21 C20 120.4(3) . . ?
C22 C21 H21 119.8 . . ?
C20 C21 H21 119.8 . . ?
C16 C18 H18A 109.5 . . ?
C16 C18 H18B 109.5 . . ?
H18A C18 H18B 109.5 . . ?
C16 C18 H18C 109.5 . . ?
H18A C18 H18C 109.5 . . ?
H18B C18 H18C 109.5 . . ?
C4 C5 H5A 109.5 . . ?
C4 C5 H5B 109.5 . . ?
H5A C5 H5B 109.5 . . ?
C4 C5 H5C 109.5 . . ?
H5A C5 H5C 109.5 . . ?
H5B C5 H5C 109.5 . . ?
O1 C3 C4 105.9(3) . . ?
O1 C3 H3A 110.6 . . ?
C4 C3 H3A 110.6 . . ?
O1 C3 H3B 110.6 . . ?
C4 C3 H3B 110.6 . . ?
H3A C3 H3B 108.7 . . ?
C10 C12 H12A 109.5 . . ?
C10 C12 H12B 109.5 . . ?
H12A C12 H12B 109.5 . . ?
C10 C12 H12C 109.5 . . ?
H12A C12 H12C 109.5 . . ?
H12B C12 H12C 109.5 . . ?
C25 B1 C19 108.4(2) . . ?
C25 B1 C31 110.2(2) . . ?
C19 B1 C31 110.6(2) . . ?
C25 B1 C37 108.0(2) . . ?
C19 B1 C37 107.9(2) . . ?
C31 B1 C37 111.6(2) . . ?
Cl2 C43 Cl1 113.0(3) . . ?
Cl2 C43 H43A 109.0 . . ?
Cl1 C43 H43A 109.0 . . ?
Cl2 C43 H43B 109.0 . . ?
Cl1 C43 H43B 109.0 . . ?
H43A C43 H43B 107.8 . . ?
Cl3 C44 Cl4 111.5(4) . . ?
Cl3 C44 H44A 109.3 . . ?
Cl4 C44 H44A 109.3 . . ?
Cl3 C44 H44B 109.3 . . ?
Cl4 C44 H44B 109.3 . . ?
H44A C44 H44B 108.0 . . ?
Cl3 C45 Cl4 111.3(6) . . ?
Cl3 C45 H45A 109.4 . . ?
Cl4 C45 H45A 109.4 . . ?
Cl3 C45 H45B 109.4 . . ?
Cl4 C45 H45B 109.4 . . ?
H45A C45 H45B 108.0 . . ?

loop_
_geom_bond_atom_site_label_1
_geom_bond_atom_site_label_2
_geom_bond_distance
_geom_bond_site_symmetry_2
_geom_bond_publ_flag
Ni1 N3 2.033(3) . ?
Ni1 O4 2.046(2) . ?
Ni1 N1 2.061(3) . ?
Ni1 N2 2.071(3) . ?
Ni1 N4 2.215(3) . ?
Ni1 O5 2.331(2) . ?
Cl1 C43 1.766(4) . ?
Cl2 C43 1.732(5) . ?
Cl3 C45 1.721(9) . ?
Cl3 C44 1.730(6) . ?
O2 C8 1.341(4) . ?
O2 C9 1.468(4) . ?
O5 N5 1.263(3) . ?
O3 C14 1.333(4) . ?
O3 C15 1.463(4) . ?
N4 C7 1.479(4) . ?
N4 C13 1.490(4) . ?
N4 C1 1.496(4) . ?
O6 N5 1.233(3) . ?
Cl4 C44 1.756(7) . ?
Cl4 C45 1.768(10) . ?
O1 C2 1.348(4) . ?
O1 C3 1.463(4) . ?
N1 C2 1.275(4) . ?
N1 C4 1.513(4) . ?
O4 N5 1.281(3) . ?
N2 C8 1.279(4) . ?
N2 C10 1.496(4) . ?
N3 C14 1.268(4) . ?
N3 C16 1.497(4) . ?
C4 C3 1.497(5) . ?
C4 C5 1.516(5) . ?
C4 C6 1.554(5) . ?
C24 C23 1.387(5) . ?
C24 C19 1.402(4) . ?
C24 H24 0.9500 . ?
C41 C40 1.383(5) . ?
C41 C42 1.402(4) . ?
C41 H41 0.9500 . ?
C42 C37 1.393(4) . ?
C42 H42 0.9500 . ?
C13 C14 1.500(4) . ?
C13 H13A 0.9900 . ?
C13 H13B 0.9900 . ?
C32 C33 1.394(4) . ?
C32 C31 1.412(4) . ?
C32 H32 0.9500 . ?
C37 C38 1.408(4) . ?
C37 B1 1.665(4) . ?
C19 C20 1.405(4) . ?
C19 B1 1.656(4) . ?
C26 C27 1.400(4) . ?
C26 C25 1.408(4) . ?
C26 H26 0.9500 . ?
C38 C39 1.398(5) . ?
C38 H38 0.9500 . ?
C25 C30 1.419(4) . ?
C25 B1 1.639(4) . ?
C28 C29 1.390(4) . ?
C28 C27 1.397(4) . ?
C28 H28 0.9500 . ?
C7 C8 1.499(4) . ?
C7 H7A 0.9900 . ?
C7 H7B 0.9900 . ?
C30 C29 1.389(4) . ?
C30 H30 0.9500 . ?
C31 C36 1.395(4) . ?
C31 B1 1.659(4) . ?
C22 C23 1.391(5) . ?
C22 C21 1.391(5) . ?
C22 H22 0.9500 . ?
C29 H29 0.9500 . ?
C16 C17 1.516(5) . ?
C16 C18 1.519(5) . ?
C16 C15 1.554(5) . ?
C15 H15A 0.9900 . ?
C15 H15B 0.9900 . ?
C9 C10 1.544(5) . ?
C9 H9A 0.9900 . ?
C9 H9B 0.9900 . ?
C35 C34 1.388(5) . ?
C35 C36 1.395(4) . ?
C35 H35 0.9500 . ?
C23 H23 0.9500 . ?
C6 H6A 0.9800 . ?
C6 H6B 0.9800 . ?
C6 H6C 0.9800 . ?
C27 H27 0.9500 . ?
C40 C39 1.389(5) . ?
C40 H40 0.9500 . ?
C1 C2 1.484(4) . ?
C1 H1A 0.9900 . ?
C1 H1B 0.9900 . ?
C36 H36 0.9500 . ?
C20 C21 1.403(4) . ?
C20 H20 0.9500 . ?
C33 C34 1.387(5) . ?
C33 H33 0.9500 . ?
C10 C11 1.524(5) . ?
C10 C12 1.527(5) . ?
C39 H39 0.9500 . ?
C11 H11A 0.9800 . ?
C11 H11B 0.9800 . ?
C11 H11C 0.9800 . ?
C34 H34 0.9500 . ?
C17 H17A 0.9800 . ?
C17 H17B 0.9800 . ?
C17 H17C 0.9800 . ?
C21 H21 0.9500 . ?
C18 H18A 0.9800 . ?
C18 H18B 0.9800 . ?
C18 H18C 0.9800 . ?
C5 H5A 0.9800 . ?
C5 H5B 0.9800 . ?
C5 H5C 0.9800 . ?
C3 H3A 0.9900 . ?
C3 H3B 0.9900 . ?
C12 H12A 0.9800 . ?
C12 H12B 0.9800 . ?
C12 H12C 0.9800 . ?
C43 H43A 0.9900 . ?
C43 H43B 0.9900 . ?
C44 H44A 0.9900 . ?
C44 H44B 0.9900 . ?
C45 H45A 0.9900 . ?
C45 H45B 0.9900 . ?

loop_
_geom_torsion_atom_site_label_1
_geom_torsion_atom_site_label_2
_geom_torsion_atom_site_label_3
_geom_torsion_atom_site_label_4
_geom_torsion
_geom_torsion_site_symmetry_1
_geom_torsion_site_symmetry_2
_geom_torsion_site_symmetry_3
_geom_torsion_site_symmetry_4
_geom_torsion_publ_flag
C2 N1 C4 C3 -17.2(4) . . . . ?
Ni1 N1 C4 C3 170.1(3) . . . . ?
C2 N1 C4 C5 -141.3(3) . . . . ?
Ni1 N1 C4 C5 46.0(5) . . . . ?
C2 N1 C4 C6 96.8(3) . . . . ?
Ni1 N1 C4 C6 -75.9(4) . . . . ?
Ni1 O5 N5 O6 -178.2(3) . . . . ?
Ni1 O5 N5 O4 1.4(2) . . . . ?
Ni1 O4 N5 O6 178.0(2) . . . . ?
Ni1 O4 N5 O5 -1.6(3) . . . . ?
C40 C41 C42 C37 0.0(5) . . . . ?
C7 N4 C13 C14 -139.0(3) . . . . ?
C1 N4 C13 C14 92.8(3) . . . . ?
Ni1 N4 C13 C14 -26.2(3) . . . . ?
C41 C42 C37 C38 0.9(4) . . . . ?
C41 C42 C37 B1 177.6(3) . . . . ?
C23 C24 C19 C20 1.0(5) . . . . ?
C23 C24 C19 B1 -173.3(3) . . . . ?
C42 C37 C38 C39 -1.2(4) . . . . ?
B1 C37 C38 C39 -178.0(3) . . . . ?
C27 C26 C25 C30 -0.9(4) . . . . ?
C27 C26 C25 B1 173.7(3) . . . . ?
C13 N4 C7 C8 77.8(3) . . . . ?
C1 N4 C7 C8 -155.0(2) . . . . ?
Ni1 N4 C7 C8 -35.6(2) . . . . ?
C26 C25 C30 C29 0.1(4) . . . . ?
B1 C25 C30 C29 -174.5(3) . . . . ?
C33 C32 C31 C36 1.9(4) . . . . ?
C33 C32 C31 B1 -176.5(3) . . . . ?
C10 N2 C8 O2 4.7(4) . . . . ?
Ni1 N2 C8 O2 -167.6(2) . . . . ?
C10 N2 C8 C7 -174.4(3) . . . . ?
Ni1 N2 C8 C7 13.3(4) . . . . ?
C9 O2 C8 N2 6.0(4) . . . . ?
C9 O2 C8 C7 -174.8(3) . . . . ?
N4 C7 C8 N2 17.6(4) . . . . ?
N4 C7 C8 O2 -161.5(2) . . . . ?
C25 C30 C29 C28 0.7(5) . . . . ?
C27 C28 C29 C30 -0.7(4) . . . . ?
C14 N3 C16 C17 -107.9(3) . . . . ?
Ni1 N3 C16 C17 69.6(4) . . . . ?
C14 N3 C16 C18 129.9(3) . . . . ?
Ni1 N3 C16 C18 -52.6(4) . . . . ?
C14 N3 C16 C15 10.2(4) . . . . ?
Ni1 N3 C16 C15 -172.2(3) . . . . ?
C14 O3 C15 C16 11.5(4) . . . . ?
N3 C16 C15 O3 -12.9(3) . . . . ?
C17 C16 C15 O3 103.8(3) . . . . ?
C18 C16 C15 O3 -129.9(3) . . . . ?
C8 O2 C9 C10 -13.4(3) . . . . ?
C19 C24 C23 C22 -0.8(5) . . . . ?
C21 C22 C23 C24 0.1(5) . . . . ?
C16 N3 C14 O3 -3.5(4) . . . . ?
Ni1 N3 C14 O3 178.3(2) . . . . ?
C16 N3 C14 C13 173.2(3) . . . . ?
Ni1 N3 C14 C13 -5.0(4) . . . . ?
C15 O3 C14 N3 -5.5(4) . . . . ?
C15 O3 C14 C13 177.5(3) . . . . ?
N4 C13 C14 N3 23.2(4) . . . . ?
N4 C13 C14 O3 -160.0(3) . . . . ?
C29 C28 C27 C26 -0.1(4) . . . . ?
C25 C26 C27 C28 1.0(5) . . . . ?
C42 C41 C40 C39 -0.8(5) . . . . ?
C7 N4 C1 C2 115.4(3) . . . . ?
C13 N4 C1 C2 -117.9(3) . . . . ?
Ni1 N4 C1 C2 -1.2(3) . . . . ?
C32 C31 C36 C35 -1.0(4) . . . . ?
B1 C31 C36 C35 177.3(3) . . . . ?
C34 C35 C36 C31 -0.1(5) . . . . ?
C24 C19 C20 C21 -0.7(5) . . . . ?
B1 C19 C20 C21 173.6(3) . . . . ?
C31 C32 C33 C34 -1.7(5) . . . . ?
C8 N2 C10 C11 105.3(3) . . . . ?
Ni1 N2 C10 C11 -86.0(4) . . . . ?
C8 N2 C10 C12 -131.6(3) . . . . ?
Ni1 N2 C10 C12 37.0(5) . . . . ?
C8 N2 C10 C9 -12.5(3) . . . . ?
Ni1 N2 C10 C9 156.2(3) . . . . ?
O2 C9 C10 N2 15.5(3) . . . . ?
O2 C9 C10 C11 -98.1(3) . . . . ?
O2 C9 C10 C12 134.9(3) . . . . ?
C41 C40 C39 C38 0.5(5) . . . . ?
C37 C38 C39 C40 0.6(5) . . . . ?
C32 C33 C34 C35 0.5(5) . . . . ?
C36 C35 C34 C33 0.4(5) . . . . ?
C4 N1 C2 O1 5.7(4) . . . . ?
Ni1 N1 C2 O1 -179.5(2) . . . . ?
C4 N1 C2 C1 -172.9(3) . . . . ?
Ni1 N1 C2 C1 1.9(4) . . . . ?
C3 O1 C2 N1 8.9(4) . . . . ?
C3 O1 C2 C1 -172.3(3) . . . . ?
N4 C1 C2 N1 -0.4(4) . . . . ?
N4 C1 C2 O1 -179.0(3) . . . . ?
C23 C22 C21 C20 0.2(5) . . . . ?
C19 C20 C21 C22 0.2(5) . . . . ?
C2 O1 C3 C4 -19.6(4) . . . . ?
N1 C4 C3 O1 22.1(4) . . . . ?
C5 C4 C3 O1 143.5(3) . . . . ?
C6 C4 C3 O1 -90.5(3) . . . . ?
C26 C25 B1 C19 33.2(4) . . . . ?
C30 C25 B1 C19 -152.6(3) . . . . ?
C26 C25 B1 C31 154.4(3) . . . . ?
C30 C25 B1 C31 -31.4(4) . . . . ?
C26 C25 B1 C37 -83.5(3) . . . . ?
C30 C25 B1 C37 90.8(3) . . . . ?
C24 C19 B1 C25 77.9(3) . . . . ?
C20 C19 B1 C25 -96.0(3) . . . . ?
C24 C19 B1 C31 -43.1(4) . . . . ?
C20 C19 B1 C31 143.1(3) . . . . ?
C24 C19 B1 C37 -165.4(3) . . . . ?
C20 C19 B1 C37 20.7(4) . . . . ?
C36 C31 B1 C25 135.7(3) . . . . ?
C32 C31 B1 C25 -46.0(4) . . . . ?
C36 C31 B1 C19 -104.4(3) . . . . ?
C32 C31 B1 C19 73.8(3) . . . . ?
C36 C31 B1 C37 15.8(4) . . . . ?
C32 C31 B1 C37 -166.0(3) . . . . ?
C42 C37 B1 C25 -1.6(4) . . . . ?
C38 C37 B1 C25 174.9(3) . . . . ?
C42 C37 B1 C19 -118.6(3) . . . . ?
C38 C37 B1 C19 57.9(3) . . . . ?
C42 C37 B1 C31 119.7(3) . . . . ?
C38 C37 B1 C31 -63.8(3) . . . . ?
